data_2102341
loop_
_publ_author_name
'Marsh, Richard E.'

_publ_section_title
;
 Space group <i>Cc</i>: an update
;
_journal_issue 2
_journal_name_full 'Acta Crystallographica Section B'
_journal_page_first 252
_journal_page_last 253
_journal_paper_doi 10.1107/S0108768104003878
_journal_volume 60
_journal_year 2004
_chemical_formula_moiety 'C32 H30 N2 O4 Co'
_chemical_formula_sum 'C32 H30 Co N2 O4'
_space_group_crystal_system monoclinic
_space_group_IT_number 15
_space_group_name_Hall '-C 2yc'
_space_group_name_H-M_alt 'C 1 2/c 1'
_audit_creation_method CRYM
_cell_angle_alpha 90
_cell_angle_beta 107.01
_cell_angle_gamma 90
_cell_formula_units_Z 4
_cell_length_a 16.7050
_cell_length_b 16.8830
_cell_length_c 10.6670
_cell_volume 2876.812
_cod_data_source_file bk0142.cif
_cod_data_source_block GOBHEK
_cod_depositor_comments
;
 Updating space group information and adding the symmetry operation list.

 Antanas Vaitkus,
 2018-06-14

 Adding the _cell_formula_units_Z data item.

 Antanas Vaitkus,
 2017-08-05

  Added moiety chemical formula from Marsh (2004) paper.
  The summary chemical formula is calculated from moiety formula using
  AdHocParser
  (svn://www.crystallography.net/cod-tools/trunk/Formulae/AdHocParser.yp,
  revision 1441.)

  Andrius Merkys
  2013-11-11
;
_cod_original_sg_symbol_H-M C2/c
_cod_database_code 2102341

loop_
_space_group_symop_id
_space_group_symop_operation_xyz
1 x,y,z
2 -x,y,-z+1/2
3 -x,-y,-z
4 x,-y,z+1/2
5 x+1/2,y+1/2,z
6 -x+1/2,y+1/2,-z+1/2
7 -x+1/2,-y+1/2,-z
8 x+1/2,-y+1/2,z+1/2

loop_
_atom_site_label
_atom_site_type_symbol
_atom_site_fract_x
_atom_site_fract_y
_atom_site_fract_z
Co Co 0.00000 0.47983 0.25000
N1 N 0.04100 0.57620 0.15265
O1 O 0.04395 0.39280 0.15205
O2 O 0.11550 0.47775 0.38735
C1 C 0.03895 0.64690 0.23180
C3 C 0.16810 0.42220 0.40750
C4 C 0.16085 0.35610 0.32650
C5 C 0.10215 0.34490 0.20510
C6 C 0.10680 0.27235 0.12820
C7 C 0.03260 0.23925 0.05335
C8 C 0.03225 0.17250 -0.02405
C9 C 0.10595 0.13875 -0.02780
C10 C 0.17885 0.17165 0.04270
C11 C 0.18025 0.23715 0.12090
C12 C 0.24205 0.43145 0.52680
C13 C 0.24160 0.49265 0.61380
C14 C 0.30935 0.50465 0.72270
C15 C 0.37890 0.46005 0.74605
C16 C 0.38160 0.40015 0.66180
C17 C 0.31275 0.38540 0.55275
H1 H 0.00520 0.57975 0.07510
H2 H 0.09065 0.56750 0.15210
H5 H 0.03950 0.70045 0.18260
H6 H 0.08740 0.64640 0.31015
H9 H 0.19935 0.31980 0.35795
H10 H -0.01370 0.26040 0.05475
H11 H -0.02300 0.15255 -0.07325
H12 H 0.09515 0.09315 -0.09325
H13 H 0.23780 0.14365 0.06905
H14 H 0.22765 0.25960 0.17360
H15 H 0.19425 0.53185 0.60085
H16 H 0.30730 0.54700 0.77230
H17 H 0.43075 0.47615 0.81395
H18 H 0.42440 0.36405 0.67735
H19 H 0.30500 0.33945 0.50060
